data_7234886
loop_
_publ_author_name
'Ryan R. Maar'
'Joe B. Gilroy'

_publ_section_title
;
 Aggregation-induced emission enhancement in boron difluoride complexes of
 3-cyanoformazanates
;
_journal_name_full 'Journal of Materials Chemistry C'
_journal_page_first 6478
_journal_page_last 6482
_journal_paper_doi 10.1039/C6TC01782G
_journal_volume 4
_journal_year 2016
_chemical_formula_sum 'C18 H18 B F2 N5 O4'
_chemical_formula_weight 417.18
_space_group_crystal_system orthorhombic
_space_group_IT_number 61
_space_group_name_Hall '-P 2ac 2ab'
_space_group_name_H-M_alt 'P b c a'
_atom_sites_solution_hydrogens difmap
_atom_sites_solution_primary dual
_atom_sites_solution_secondary difmap
_cell_angle_alpha 90
_cell_angle_beta 90
_cell_angle_gamma 90
_cell_formula_units_Z 8
_cell_length_a 14.740(3)
_cell_length_b 14.827(3)
_cell_length_c 18.170(4)
_cell_measurement_reflns_used 9777
_cell_measurement_temperature 110
_cell_measurement_theta_max 66.08
_cell_measurement_theta_min 5.97
_cell_volume 3971.1(14)
_computing_cell_refinement SAINT
_computing_data_collection Apex2
_computing_data_reduction SAINT
_computing_molecular_graphics NRCVAX
_computing_publication_material cif2tables.py
_computing_structure_refinement SHELXL-2014
_computing_structure_solution SHELXT
_diffrn_ambient_temperature 110
_diffrn_detector 'CCD plate'
_diffrn_detector_type 'Bruker Apex2'
_diffrn_measured_fraction_theta_full 0.996
_diffrn_measured_fraction_theta_max 0.996
_diffrn_measurement_device '\k-geometry diffractometer'
_diffrn_measurement_device_type 'Nonius KappaCCD Apex2'
_diffrn_measurement_method 'phi and omega scans'
_diffrn_radiation_type CuK\a
_diffrn_radiation_wavelength 1.54178
_diffrn_reflns_av_R_equivalents 0.0354
_diffrn_reflns_av_unetI/netI 0.0161
_diffrn_reflns_Laue_measured_fraction_full 0.996
_diffrn_reflns_Laue_measured_fraction_max 0.996
_diffrn_reflns_limit_h_max 17
_diffrn_reflns_limit_h_min -15
_diffrn_reflns_limit_k_max 17
_diffrn_reflns_limit_k_min -17
_diffrn_reflns_limit_l_max 21
_diffrn_reflns_limit_l_min -21
_diffrn_reflns_number 49067
_diffrn_reflns_point_group_measured_fraction_full 0.996
_diffrn_reflns_point_group_measured_fraction_max 0.996
_diffrn_reflns_theta_full 66.587
_diffrn_reflns_theta_max 66.587
_diffrn_reflns_theta_min 5.720
_diffrn_source 'sealed tube'
_exptl_absorpt_coefficient_mu 0.957
_exptl_absorpt_correction_T_max 0.7528
_exptl_absorpt_correction_T_min 0.6536
_exptl_absorpt_correction_type multi-scan
_exptl_absorpt_process_details SADABS
_exptl_crystal_colour orange
_exptl_crystal_density_diffrn 1.396
_exptl_crystal_description Plate
_exptl_crystal_F_000 1728
_exptl_crystal_size_max 0.311
_exptl_crystal_size_mid 0.309
_exptl_crystal_size_min 0.177
_refine_diff_density_max 0.165
_refine_diff_density_min -0.198
_refine_diff_density_rms 0.039
_refine_ls_extinction_coef .
_refine_ls_extinction_method none
_refine_ls_goodness_of_fit_ref 1.034
_refine_ls_hydrogen_treatment refxyz
_refine_ls_matrix_type full
_refine_ls_number_parameters 331
_refine_ls_number_reflns 3487
_refine_ls_number_restraints 0
_refine_ls_restrained_S_all 1.034
_refine_ls_R_factor_all 0.0313
_refine_ls_R_factor_gt 0.0296
_refine_ls_shift/su_max 0.001
_refine_ls_shift/su_mean 0.000
_refine_ls_structure_factor_coef Fsqd
_refine_ls_weighting_details 'w=1/[\s^2^(Fo^2^)+(0.0407P)^2^+1.3106P] where P=(Fo^2^+2Fc^2^)/3'
_refine_ls_weighting_scheme calc
_refine_ls_wR_factor_gt 0.0740
_refine_ls_wR_factor_ref 0.0753
_reflns_Friedel_coverage 0.000
_reflns_Friedel_fraction_full .
_reflns_Friedel_fraction_max .
_reflns_number_gt 3273
_reflns_number_total 3487
_reflns_threshold_expression 'I > 2\s(I)'
_cod_data_source_file J-Mater-Chem-C-2016-4-6478.cif
_cod_data_source_block n16032
_cod_original_cell_volume 3971.1(15)
_cod_database_code 7234886
_shelx_space_group_comment
;
The symmetry employed for this shelxl refinement is uniquely defined
by the following loop, which should always be used as a source of
symmetry information in preference to the above space-group names.
They are only intended as comments.
;
_shelx_estimated_absorpt_t_min 0.755
_shelx_estimated_absorpt_t_max 0.849

loop_
_space_group_symop_operation_xyz
'x, y, z'
'-x+1/2, -y, z+1/2'
'-x, y+1/2, -z+1/2'
'x+1/2, -y+1/2, -z'
'-x, -y, -z'
'x-1/2, y, -z-1/2'
'x, -y-1/2, z-1/2'
'-x-1/2, y-1/2, z'

loop_
_atom_site_label
_atom_site_type_symbol
_atom_site_fract_x
_atom_site_fract_y
_atom_site_fract_z
_atom_site_U_iso_or_equiv
_atom_site_adp_type
_atom_site_occupancy
_atom_site_site_symmetry_order
_atom_site_calc_flag
_atom_site_refinement_flags_posn
_atom_site_refinement_flags_adp
_atom_site_refinement_flags_occupancy
_atom_site_disorder_assembly
_atom_site_disorder_group
B1 B 0.69023(8) 0.32761(8) 0.64853(7) 0.0197(3) Uani 1 1 d . . . . .
F1 F 0.75142(4) 0.28719(4) 0.60202(3) 0.02397(16) Uani 1 1 d . . . . .
F2 F 0.72513(4) 0.39502(4) 0.69063(3) 0.02429(16) Uani 1 1 d . . . . .
O1 O 0.77893(6) 0.14489(6) 0.74756(4) 0.0280(2) Uani 1 1 d . . . . .
O2 O 0.54600(6) 0.34826(6) 0.79124(5) 0.0312(2) Uani 1 1 d . . . . .
O3 O 0.72564(5) 0.47268(5) 0.54989(4) 0.02360(19) Uani 1 1 d . . . . .
O4 O 0.43126(5) 0.41661(5) 0.63380(5) 0.0271(2) Uani 1 1 d . . . . .
N1 N 0.64660(6) 0.25361(6) 0.69811(5) 0.0192(2) Uani 1 1 d . . . . .
N2 N 0.59087(6) 0.19409(6) 0.67165(5) 0.0202(2) Uani 1 1 d . . . . .
N3 N 0.60459(6) 0.35836(6) 0.60307(5) 0.0185(2) Uani 1 1 d . . . . .
N4 N 0.54996(6) 0.29821(6) 0.57615(5) 0.0198(2) Uani 1 1 d . . . . .
N5 N 0.45859(7) 0.09271(7) 0.54228(6) 0.0298(2) Uani 1 1 d . . . . .
C1 C 0.55673(7) 0.21478(7) 0.60520(6) 0.0192(2) Uani 1 1 d . . . . .
C2 C 0.50138(8) 0.14710(7) 0.57060(6) 0.0212(2) Uani 1 1 d . . . . .
C3 C 0.66468(7) 0.24726(7) 0.77563(6) 0.0210(2) Uani 1 1 d . . . . .
C4 C 0.73571(8) 0.19333(8) 0.80049(6) 0.0226(2) Uani 1 1 d . . . . .
C5 C 0.75541(8) 0.19163(8) 0.87566(6) 0.0259(3) Uani 1 1 d . . . . .
H5 H 0.8031(11) 0.1539(10) 0.8938(8) 0.033(4) Uiso 1 1 d . . . . .
C6 C 0.70338(8) 0.24413(9) 0.92296(6) 0.0275(3) Uani 1 1 d . . . . .
H6 H 0.7162(9) 0.2424(10) 0.9743(8) 0.030(4) Uiso 1 1 d . . . . .
C7 C 0.63299(8) 0.29776(8) 0.89859(6) 0.0267(3) Uani 1 1 d . . . . .
H7 H 0.5979(10) 0.3332(10) 0.9321(8) 0.030(3) Uiso 1 1 d . . . . .
C8 C 0.61277(8) 0.29946(8) 0.82362(6) 0.0236(2) Uani 1 1 d . . . . .
C9 C 0.85661(9) 0.09345(10) 0.76914(8) 0.0342(3) Uani 1 1 d . . . . .
H9A H 0.8779(12) 0.0637(12) 0.7236(10) 0.051 Uiso 1 1 d . U . . .
H9B H 0.9040(12) 0.1340(12) 0.7884(10) 0.051 Uiso 1 1 d . U . . .
H9C H 0.8416(12) 0.0486(12) 0.8091(10) 0.051 Uiso 1 1 d . U . . .
C10 C 0.48555(11) 0.39740(10) 0.83807(8) 0.0394(3) Uani 1 1 d . . . . .
H10A H 0.4437(13) 0.4296(13) 0.8033(11) 0.059 Uiso 1 1 d . U . . .
H10B H 0.4521(13) 0.3563(13) 0.8710(11) 0.059 Uiso 1 1 d . U . . .
H10C H 0.5207(13) 0.4443(13) 0.8683(11) 0.059 Uiso 1 1 d . U . . .
C11 C 0.57845(8) 0.44978(7) 0.59221(6) 0.0198(2) Uani 1 1 d . . . . .
C12 C 0.64488(7) 0.51061(8) 0.56852(6) 0.0210(2) Uani 1 1 d . . . . .
C13 C 0.62517(8) 0.60175(8) 0.56315(6) 0.0248(3) Uani 1 1 d . . . . .
H13 H 0.6707(10) 0.6437(11) 0.5478(8) 0.037(4) Uiso 1 1 d . . . . .
C14 C 0.53835(8) 0.63014(8) 0.58009(7) 0.0272(3) Uani 1 1 d . . . . .
H14 H 0.5238(10) 0.6941(10) 0.5760(8) 0.035(4) Uiso 1 1 d . . . . .
C15 C 0.47072(8) 0.57125(8) 0.60255(7) 0.0258(3) Uani 1 1 d . . . . .
H15 H 0.4105(10) 0.5949(10) 0.6142(8) 0.033(4) Uiso 1 1 d . . . . .
C16 C 0.49033(8) 0.47972(8) 0.60907(6) 0.0221(2) Uani 1 1 d . . . . .
C17 C 0.80379(9) 0.52889(9) 0.55666(8) 0.0321(3) Uani 1 1 d . . . . .
H17A H 0.8551(12) 0.4896(12) 0.5481(9) 0.048 Uiso 1 1 d . U . . .
H17B H 0.8035(11) 0.5763(12) 0.5188(10) 0.048 Uiso 1 1 d . U . . .
H17C H 0.8056(12) 0.5579(11) 0.6067(10) 0.048 Uiso 1 1 d . U . . .
C18 C 0.34167(8) 0.44606(10) 0.65240(8) 0.0320(3) Uani 1 1 d . . . . .
H18A H 0.3114(12) 0.3917(12) 0.6688(9) 0.048 Uiso 1 1 d . U . . .
H18B H 0.3449(11) 0.4912(12) 0.6930(10) 0.048 Uiso 1 1 d . U . . .
H18C H 0.3112(12) 0.4721(11) 0.6085(10) 0.048 Uiso 1 1 d . U . . .

loop_
_atom_site_aniso_label
_atom_site_aniso_U_11
_atom_site_aniso_U_22
_atom_site_aniso_U_33
_atom_site_aniso_U_23
_atom_site_aniso_U_13
_atom_site_aniso_U_12
B1 0.0207(6) 0.0202(6) 0.0181(6) -0.0005(5) -0.0003(5) 0.0006(5)
F1 0.0225(3) 0.0279(3) 0.0215(3) 0.0003(3) 0.0030(3) 0.0046(3)
F2 0.0268(3) 0.0238(3) 0.0223(3) -0.0020(3) -0.0032(3) -0.0044(3)
O1 0.0287(4) 0.0346(5) 0.0209(4) -0.0021(3) -0.0034(3) 0.0090(4)
O2 0.0351(5) 0.0344(5) 0.0240(4) -0.0040(4) 0.0015(4) 0.0118(4)
O3 0.0206(4) 0.0228(4) 0.0274(4) -0.0010(3) 0.0044(3) -0.0011(3)
O4 0.0199(4) 0.0241(4) 0.0374(5) 0.0020(3) 0.0058(3) 0.0000(3)
N1 0.0218(5) 0.0191(4) 0.0168(4) -0.0020(3) -0.0006(3) 0.0009(4)
N2 0.0225(5) 0.0193(5) 0.0189(4) -0.0024(4) 0.0005(4) 0.0010(4)
N3 0.0205(5) 0.0185(4) 0.0165(4) -0.0012(3) 0.0012(3) -0.0006(4)
N4 0.0214(4) 0.0206(5) 0.0174(4) -0.0024(4) 0.0009(4) 0.0001(4)
N5 0.0305(5) 0.0279(5) 0.0310(6) -0.0062(4) -0.0021(4) -0.0027(5)
C1 0.0207(5) 0.0193(5) 0.0177(5) -0.0018(4) 0.0006(4) 0.0006(4)
C2 0.0230(5) 0.0215(6) 0.0192(5) -0.0004(4) 0.0009(4) 0.0024(5)
C3 0.0251(5) 0.0220(5) 0.0160(5) 0.0001(4) -0.0014(4) -0.0031(5)
C4 0.0237(6) 0.0245(6) 0.0197(5) -0.0007(4) 0.0003(4) -0.0032(5)
C5 0.0247(6) 0.0315(6) 0.0216(6) 0.0038(5) -0.0038(5) -0.0049(5)
C6 0.0303(6) 0.0361(7) 0.0161(5) -0.0002(5) -0.0013(5) -0.0120(5)
C7 0.0304(6) 0.0299(6) 0.0197(6) -0.0048(5) 0.0040(5) -0.0068(5)
C8 0.0259(6) 0.0233(6) 0.0216(5) -0.0012(4) 0.0006(4) -0.0033(5)
C9 0.0282(6) 0.0447(8) 0.0299(7) -0.0005(6) -0.0044(5) 0.0111(6)
C10 0.0454(8) 0.0385(8) 0.0342(7) -0.0051(6) 0.0077(6) 0.0154(7)
C11 0.0228(5) 0.0184(5) 0.0181(5) 0.0002(4) -0.0014(4) 0.0009(4)
C12 0.0217(5) 0.0232(6) 0.0181(5) -0.0004(4) -0.0001(4) 0.0002(4)
C13 0.0269(6) 0.0214(6) 0.0261(6) 0.0022(5) 0.0002(5) -0.0026(5)
C14 0.0318(6) 0.0201(6) 0.0296(6) 0.0011(5) -0.0031(5) 0.0027(5)
C15 0.0236(6) 0.0252(6) 0.0288(6) 0.0001(5) -0.0014(5) 0.0049(5)
C16 0.0217(5) 0.0231(6) 0.0213(5) 0.0006(4) -0.0006(4) -0.0005(4)
C17 0.0225(6) 0.0297(7) 0.0442(8) -0.0005(6) 0.0062(5) -0.0045(5)
C18 0.0210(6) 0.0342(7) 0.0409(7) 0.0003(6) 0.0069(5) 0.0013(5)

loop_
_atom_type_symbol
_atom_type_description
_atom_type_scat_dispersion_real
_atom_type_scat_dispersion_imag
_atom_type_scat_source
C C 0.0181 0.0091 'International Tables Vol C Tables 4.2.6.8 and 6.1.1.4'
H H 0.0000 0.0000 'International Tables Vol C Tables 4.2.6.8 and 6.1.1.4'
B B 0.0090 0.0039 'International Tables Vol C Tables 4.2.6.8 and 6.1.1.4'
N N 0.0311 0.0180 'International Tables Vol C Tables 4.2.6.8 and 6.1.1.4'
O O 0.0492 0.0322 'International Tables Vol C Tables 4.2.6.8 and 6.1.1.4'
F F 0.0727 0.0534 'International Tables Vol C Tables 4.2.6.8 and 6.1.1.4'

loop_
_geom_angle_atom_site_label_1
_geom_angle_atom_site_label_2
_geom_angle_atom_site_label_3
_geom_angle
_geom_angle_site_symmetry_1
_geom_angle_site_symmetry_3
F2 B1 F1 114.74(10) . .
F2 B1 N1 110.39(9) . .
F1 B1 N1 108.63(9) . .
F2 B1 N3 112.66(9) . .
F1 B1 N3 109.25(9) . .
N1 B1 N3 100.14(8) . .
C4 O1 C9 117.57(9) . .
C8 O2 C10 117.74(10) . .
C12 O3 C17 116.35(9) . .
C16 O4 C18 117.42(9) . .
N2 N1 C3 115.85(9) . .
N2 N1 B1 121.72(9) . .
C3 N1 B1 122.43(9) . .
N1 N2 C1 114.50(9) . .
N4 N3 C11 115.75(9) . .
N4 N3 B1 119.73(9) . .
C11 N3 B1 124.41(9) . .
N3 N4 C1 115.92(9) . .
N2 C1 N4 126.08(10) . .
N2 C1 C2 116.49(10) . .
N4 C1 C2 115.28(9) . .
N5 C2 C1 178.77(12) . .
C4 C3 C8 121.89(10) . .
C4 C3 N1 119.68(10) . .
C8 C3 N1 118.35(10) . .
O1 C4 C3 115.23(10) . .
O1 C4 C5 125.81(11) . .
C3 C4 C5 118.94(11) . .
C6 C5 C4 118.67(11) . .
C6 C5 H5 121.3(9) . .
C4 C5 H5 120.0(9) . .
C7 C6 C5 122.61(11) . .
C7 C6 H6 118.6(9) . .
C5 C6 H6 118.8(9) . .
C6 C7 C8 118.98(11) . .
C6 C7 H7 121.3(8) . .
C8 C7 H7 119.7(9) . .
O2 C8 C3 115.03(10) . .
O2 C8 C7 126.06(11) . .
C3 C8 C7 118.90(11) . .
O1 C9 H9A 105.2(10) . .
O1 C9 H9B 109.8(10) . .
H9A C9 H9B 110.1(14) . .
O1 C9 H9C 111.9(10) . .
H9A C9 H9C 112.2(14) . .
H9B C9 H9C 107.6(14) . .
O2 C10 H10A 104.5(11) . .
O2 C10 H10B 110.9(11) . .
H10A C10 H10B 111.6(15) . .
O2 C10 H10C 110.4(11) . .
H10A C10 H10C 109.0(15) . .
H10B C10 H10C 110.3(15) . .
C12 C11 C16 120.66(10) . .
C12 C11 N3 117.85(10) . .
C16 C11 N3 121.37(10) . .
O3 C12 C13 124.72(10) . .
O3 C12 C11 115.01(10) . .
C13 C12 C11 120.24(10) . .
C14 C13 C12 118.39(11) . .
C14 C13 H13 121.1(9) . .
C12 C13 H13 120.5(9) . .
C13 C14 C15 122.65(11) . .
C13 C14 H14 118.9(9) . .
C15 C14 H14 118.5(9) . .
C14 C15 C16 119.30(11) . .
C14 C15 H15 119.4(9) . .
C16 C15 H15 121.3(9) . .
O4 C16 C15 124.60(10) . .
O4 C16 C11 116.61(10) . .
C15 C16 C11 118.73(10) . .
O3 C17 H17A 105.4(10) . .
O3 C17 H17B 110.7(10) . .
H17A C17 H17B 108.7(14) . .
O3 C17 H17C 110.4(10) . .
H17A C17 H17C 112.4(14) . .
H17B C17 H17C 109.1(14) . .
O4 C18 H18A 104.1(10) . .
O4 C18 H18B 109.6(10) . .
H18A C18 H18B 110.7(14) . .
O4 C18 H18C 110.3(10) . .
H18A C18 H18C 111.2(14) . .
H18B C18 H18C 110.8(14) . .

loop_
_geom_bond_atom_site_label_1
_geom_bond_atom_site_label_2
_geom_bond_distance
_geom_bond_site_symmetry_2
B1 F2 1.3598(14) .
B1 F1 1.3736(14) .
B1 N1 1.5584(15) .
B1 N3 1.5760(15) .
O1 C4 1.3591(14) .
O1 C9 1.4306(15) .
O2 C8 1.3559(15) .
O2 C10 1.4314(15) .
O3 C12 1.3594(14) .
O3 C17 1.4271(15) .
O4 C16 1.3548(14) .
O4 C18 1.4314(15) .
N1 N2 1.2980(13) .
N1 C3 1.4367(14) .
N2 C1 1.3435(15) .
N3 N4 1.2973(13) .
N3 C11 1.4230(14) .
N4 C1 1.3486(15) .
N5 C2 1.1459(15) .
C1 C2 1.4380(16) .
C3 C4 1.3927(16) .
C3 C8 1.3945(16) .
C4 C5 1.3965(17) .
C5 C6 1.3902(18) .
C5 H5 0.957(16) .
C6 C7 1.3802(19) .
C6 H6 0.951(15) .
C7 C8 1.3946(17) .
C7 H7 0.956(15) .
C9 H9A 0.990(18) .
C9 H9B 0.986(19) .
C9 H9C 1.009(18) .
C10 H10A 1.00(2) .
C10 H10B 0.99(2) .
C10 H10C 1.03(2) .
C11 C12 1.3991(16) .
C11 C16 1.4064(16) .
C12 C13 1.3856(17) .
C13 C14 1.3820(18) .
C13 H13 0.956(16) .
C14 C15 1.3866(18) .
C14 H14 0.975(15) .
C15 C16 1.3927(17) .
C15 H15 0.978(15) .
C17 H17A 0.968(18) .
C17 H17B 0.983(19) .
C17 H17C 1.006(18) .
C18 H18A 0.969(18) .
C18 H18B 0.998(18) .
C18 H18C 0.993(18) .

loop_
_geom_torsion_atom_site_label_1
_geom_torsion_atom_site_label_2
_geom_torsion_atom_site_label_3
_geom_torsion_atom_site_label_4
_geom_torsion
_geom_torsion_site_symmetry_1
_geom_torsion_site_symmetry_2
_geom_torsion_site_symmetry_3
_geom_torsion_site_symmetry_4
F2 B1 N1 N2 163.48(9) . . . .
F1 B1 N1 N2 -69.91(12) . . . .
N3 B1 N1 N2 44.53(12) . . . .
F2 B1 N1 C3 -16.01(14) . . . .
F1 B1 N1 C3 110.61(11) . . . .
N3 B1 N1 C3 -134.95(9) . . . .
C3 N1 N2 C1 163.38(9) . . . .
B1 N1 N2 C1 -16.13(14) . . . .
F2 B1 N3 N4 -161.79(9) . . . .
F1 B1 N3 N4 69.45(12) . . . .
N1 B1 N3 N4 -44.52(11) . . . .
F2 B1 N3 C11 14.35(14) . . . .
F1 B1 N3 C11 -114.41(11) . . . .
N1 B1 N3 C11 131.62(10) . . . .
C11 N3 N4 C1 -159.37(9) . . . .
B1 N3 N4 C1 17.10(13) . . . .
N1 N2 C1 N4 -23.19(15) . . . .
N1 N2 C1 C2 174.36(9) . . . .
N3 N4 C1 N2 22.48(16) . . . .
N3 N4 C1 C2 -174.89(9) . . . .
N2 N1 C3 C4 89.24(12) . . . .
B1 N1 C3 C4 -91.24(13) . . . .
N2 N1 C3 C8 -93.95(12) . . . .
B1 N1 C3 C8 85.56(13) . . . .
C9 O1 C4 C3 175.52(11) . . . .
C9 O1 C4 C5 -5.86(17) . . . .
C8 C3 C4 O1 178.69(10) . . . .
N1 C3 C4 O1 -4.62(15) . . . .
C8 C3 C4 C5 -0.03(17) . . . .
N1 C3 C4 C5 176.66(10) . . . .
O1 C4 C5 C6 -178.73(11) . . . .
C3 C4 C5 C6 -0.15(17) . . . .
C4 C5 C6 C7 0.09(18) . . . .
C5 C6 C7 C8 0.17(18) . . . .
C10 O2 C8 C3 174.94(11) . . . .
C10 O2 C8 C7 -5.29(18) . . . .
C4 C3 C8 O2 -179.92(10) . . . .
N1 C3 C8 O2 3.34(15) . . . .
C4 C3 C8 C7 0.29(17) . . . .
N1 C3 C8 C7 -176.44(10) . . . .
C6 C7 C8 O2 179.89(11) . . . .
C6 C7 C8 C3 -0.35(17) . . . .
N4 N3 C11 C12 -134.54(10) . . . .
B1 N3 C11 C12 49.18(14) . . . .
N4 N3 C11 C16 49.41(14) . . . .
B1 N3 C11 C16 -126.87(11) . . . .
C17 O3 C12 C13 28.56(16) . . . .
C17 O3 C12 C11 -153.57(10) . . . .
C16 C11 C12 O3 -176.34(9) . . . .
N3 C11 C12 O3 7.57(14) . . . .
C16 C11 C12 C13 1.64(16) . . . .
N3 C11 C12 C13 -174.45(10) . . . .
O3 C12 C13 C14 176.34(11) . . . .
C11 C12 C13 C14 -1.43(17) . . . .
C12 C13 C14 C15 0.38(18) . . . .
C13 C14 C15 C16 0.50(18) . . . .
C18 O4 C16 C15 1.93(17) . . . .
C18 O4 C16 C11 179.00(10) . . . .
C14 C15 C16 O4 176.70(11) . . . .
C14 C15 C16 C11 -0.31(17) . . . .
C12 C11 C16 O4 -177.99(10) . . . .
N3 C11 C16 O4 -2.04(15) . . . .
C12 C11 C16 C15 -0.74(16) . . . .
N3 C11 C16 C15 175.20(10) . . . .
